data_1561120
loop_
_publ_author_name
'Ma, Yun-Xiang'
'Gong, Ya-Ping'
'Hu, Chun-li'
'Mao, Jiang-Gao'
'Kong, Fang'

_publ_section_title
;
 Three new d10 transition metal selenites containing PO4 tetrahedron:
 Cd7(HPO4)2(PO4)2(SeO3)2, Cd6(PO4)1.34(SeO3)4.66 and Zn3(HPO4)(SeO3)2(H2O)
;
_journal_name_full 'Journal of Solid State Chemistry'
_journal_page_first 320
_journal_page_last 326
_journal_paper_doi 10.1016/j.jssc.2018.03.033
_journal_volume 262
_journal_year 2018
_chemical_formula_sum 'Cd7 H2 O22 P4 Se2'
_chemical_formula_weight 1422.69
_space_group_IT_number 14
_space_group_name_Hall '-P 2ybc'
_space_group_name_H-M_alt 'P 1 21/c 1'
_symmetry_cell_setting monoclinic
_symmetry_space_group_name_H-M 'P 1 21/c 1'
_atom_sites_solution_hydrogens geom
_atom_sites_solution_primary direct
_atom_sites_solution_secondary difmap
_cell_angle_alpha 90.00
_cell_angle_beta 103.116(8)
_cell_angle_gamma 90.00
_cell_formula_units_Z 2
_cell_length_a 14.1470(12)
_cell_length_b 6.8149(5)
_cell_length_c 10.2462(8)
_cell_measurement_reflns_used 2876
_cell_measurement_temperature 293(2)
_cell_measurement_theta_max 26.3150
_cell_measurement_theta_min 3.3284
_cell_volume 962.07(14)
_computing_structure_refinement 'SHELXL-97 (Sheldrick, 2008)'
_computing_structure_solution 'SHELXS-97 (Sheldrick, 2008)'
_diffrn_ambient_temperature 293(2)
_diffrn_detector_area_resol_mean 10.3503
_diffrn_measured_fraction_theta_full 0.999
_diffrn_measured_fraction_theta_max 0.999
_diffrn_measurement_device_type 'SuperNova, Dual, Cu at zero, Atlas'
_diffrn_measurement_method multi-scan
_diffrn_radiation_monochromator mirror
_diffrn_radiation_source 'SuperNova (Mo) X-ray Source'
_diffrn_radiation_type MoK\a
_diffrn_radiation_wavelength 0.71073
_diffrn_reflns_av_R_equivalents 0.0391
_diffrn_reflns_av_sigmaI/netI 0.0365
_diffrn_reflns_limit_h_max 16
_diffrn_reflns_limit_h_min -16
_diffrn_reflns_limit_k_max 8
_diffrn_reflns_limit_k_min -7
_diffrn_reflns_limit_l_max 12
_diffrn_reflns_limit_l_min -12
_diffrn_reflns_number 6304
_diffrn_reflns_theta_full 24.99
_diffrn_reflns_theta_max 24.99
_diffrn_reflns_theta_min 3.34
_exptl_absorpt_coefficient_mu 11.815
_exptl_absorpt_correction_T_max 1.00000
_exptl_absorpt_correction_T_min 0.69157
_exptl_absorpt_correction_type multi-scan
_exptl_absorpt_process_details
;
CrysAlisPro, Agilent Technologies,
Version 1.171.36.20 (release 27-06-2012 CrysAlis171 .NET)
(compiled Jul 11 2012,15:38:31)
Empirical absorption correction using spherical harmonics,
 implemented in SCALE3 ABSPACK scaling algorithm.
;
_exptl_crystal_colour colourless
_exptl_crystal_density_diffrn 4.911
_exptl_crystal_density_method 'not measured'
_exptl_crystal_description Block
_exptl_crystal_F_000 1284
_exptl_crystal_size_max 0.08
_exptl_crystal_size_mid 0.05
_exptl_crystal_size_min 0.03
_refine_diff_density_max 1.424
_refine_diff_density_min -1.004
_refine_diff_density_rms 0.221
_refine_ls_extinction_method none
_refine_ls_goodness_of_fit_ref 1.083
_refine_ls_hydrogen_treatment mixed
_refine_ls_matrix_type full
_refine_ls_number_parameters 160
_refine_ls_number_reflns 1694
_refine_ls_number_restraints 0
_refine_ls_restrained_S_all 1.083
_refine_ls_R_factor_all 0.0308
_refine_ls_R_factor_gt 0.0269
_refine_ls_shift/su_max 0.007
_refine_ls_shift/su_mean 0.001
_refine_ls_structure_factor_coef Fsqd
_refine_ls_weighting_details 'calc w=1/[\s^2^(Fo^2^)+(0.0351P)^2^+1.6145P] where P=(Fo^2^+2Fc^2^)/3'
_refine_ls_weighting_scheme calc
_refine_ls_wR_factor_gt 0.0668
_refine_ls_wR_factor_ref 0.0695
_reflns_number_gt 1531
_reflns_number_total 1694
_reflns_threshold_expression >2sigma(I)
_cod_data_source_file JSSC-2018-262-320.cif
_cod_data_source_block Cd7(HPO4)2(PO4)2(SeO3)2
_cod_original_cell_volume 962.07(13)
_cod_original_sg_symbol_H-M P2(1)/c
_cod_database_code 1561120

loop_
_symmetry_equiv_pos_as_xyz
'x, y, z'
'-x, y+1/2, -z+1/2'
'-x, -y, -z'
'x, -y-1/2, z-1/2'

loop_
_atom_site_label
_atom_site_type_symbol
_atom_site_fract_x
_atom_site_fract_y
_atom_site_fract_z
_atom_site_U_iso_or_equiv
_atom_site_adp_type
_atom_site_occupancy
_atom_site_symmetry_multiplicity
_atom_site_calc_flag
_atom_site_refinement_flags
_atom_site_disorder_assembly
_atom_site_disorder_group
Cd1 Cd 0.0000 0.0000 0.0000 0.01247(18) Uani 1 2 d S . .
Cd2 Cd -0.42598(4) 0.34533(7) -0.06054(5) 0.01553(16) Uani 1 1 d . . .
Cd3 Cd -0.32132(4) -0.01058(7) 0.17913(5) 0.01433(16) Uani 1 1 d . . .
Cd4 Cd -0.24523(4) 0.01544(7) -0.16956(5) 0.01606(16) Uani 1 1 d . . .
Se1 Se -0.19340(5) 0.37774(9) 0.02886(6) 0.01094(18) Uani 1 1 d . . .
P1 P -0.43576(11) -0.1624(2) -0.12707(15) 0.0060(3) Uani 1 1 d . . .
P2 P -0.10748(12) -0.1921(2) 0.23326(16) 0.0109(4) Uani 1 1 d . . .
O1 O -0.3618(3) -0.2118(6) -0.2102(4) 0.0168(10) Uani 1 1 d . . .
O2 O -0.5351(3) -0.1126(7) -0.2168(5) 0.0182(11) Uani 1 1 d . . .
O3 O -0.3939(4) 0.0198(6) -0.0411(5) 0.0166(11) Uani 1 1 d . . .
O4 O -0.4463(3) -0.3302(6) -0.0300(5) 0.0160(10) Uani 1 1 d . . .
O5 O -0.2074(3) -0.1921(7) 0.1387(5) 0.0201(11) Uani 1 1 d . . .
O6 O -0.0252(3) -0.2130(7) 0.1620(4) 0.0169(10) Uani 1 1 d . . .
O7 O -0.1069(3) -0.3621(6) 0.3324(5) 0.0180(11) Uani 1 1 d . . .
O8 O -0.0959(4) -0.0020(7) 0.3209(5) 0.0279(13) Uani 1 1 d . . .
H8A H -0.0512 0.0643 0.3059 0.042 Uiso 1 1 calc R . .
O9 O -0.2810(3) 0.3678(7) -0.1167(4) 0.0181(11) Uani 1 1 d . . .
O10 O -0.1444(3) 0.1585(6) 0.0117(4) 0.0166(10) Uani 1 1 d . . .
O11 O -0.2713(3) 0.3265(6) 0.1309(4) 0.0128(10) Uani 1 1 d . . .

loop_
_atom_site_aniso_label
_atom_site_aniso_U_11
_atom_site_aniso_U_22
_atom_site_aniso_U_33
_atom_site_aniso_U_23
_atom_site_aniso_U_13
_atom_site_aniso_U_12
Cd1 0.0127(4) 0.0135(4) 0.0112(4) 0.0018(2) 0.0028(3) 0.0013(3)
Cd2 0.0200(3) 0.0115(3) 0.0174(3) 0.00251(19) 0.0091(2) 0.0030(2)
Cd3 0.0180(3) 0.0149(3) 0.0101(3) -0.00017(18) 0.0033(2) 0.0049(2)
Cd4 0.0160(3) 0.0160(3) 0.0157(3) 0.00053(19) 0.0025(2) -0.0014(2)
Se1 0.0131(4) 0.0103(3) 0.0098(3) 0.0000(2) 0.0033(3) 0.0000(3)
P1 0.0067(8) 0.0045(7) 0.0070(8) -0.0010(6) 0.0015(6) -0.0034(6)
P2 0.0098(8) 0.0124(8) 0.0115(9) 0.0027(7) 0.0044(6) 0.0010(7)
O1 0.019(3) 0.014(2) 0.019(2) 0.0006(19) 0.009(2) -0.001(2)
O2 0.013(3) 0.023(3) 0.017(3) -0.001(2) -0.0009(19) 0.003(2)
O3 0.024(3) 0.006(2) 0.014(3) -0.0009(17) -0.007(2) 0.001(2)
O4 0.025(3) 0.007(2) 0.020(3) 0.0012(18) 0.015(2) 0.002(2)
O5 0.016(3) 0.023(3) 0.023(3) -0.001(2) 0.006(2) 0.006(2)
O6 0.018(3) 0.017(2) 0.020(3) 0.008(2) 0.0126(19) 0.004(2)
O7 0.021(3) 0.015(2) 0.020(3) 0.0100(19) 0.007(2) -0.001(2)
O8 0.031(3) 0.023(3) 0.037(3) -0.012(2) 0.023(3) -0.013(2)
O9 0.017(3) 0.029(3) 0.008(2) 0.0025(19) 0.0022(19) 0.001(2)
O10 0.019(3) 0.012(2) 0.019(3) 0.0013(18) 0.003(2) 0.0067(19)
O11 0.017(3) 0.015(2) 0.008(2) -0.0005(18) 0.0059(18) -0.0019(19)

loop_
_atom_type_symbol
_atom_type_description
_atom_type_scat_dispersion_real
_atom_type_scat_dispersion_imag
_atom_type_scat_source
O O 0.0106 0.0060 'International Tables Vol C Tables 4.2.6.8 and 6.1.1.4'
H H 0.0000 0.0000 'International Tables Vol C Tables 4.2.6.8 and 6.1.1.4'
P P 0.1023 0.0942 'International Tables Vol C Tables 4.2.6.8 and 6.1.1.4'
Se Se -0.0929 2.2259 'International Tables Vol C Tables 4.2.6.8 and 6.1.1.4'
Cd Cd -0.8075 1.2024 'International Tables Vol C Tables 4.2.6.8 and 6.1.1.4'

loop_
_geom_angle_atom_site_label_1
_geom_angle_atom_site_label_2
_geom_angle_atom_site_label_3
_geom_angle
_geom_angle_site_symmetry_1
_geom_angle_site_symmetry_3
O7 Cd1 O7 180.0(3) 4 2
O7 Cd1 O6 95.81(17) 4 .
O7 Cd1 O6 84.19(17) 2 .
O7 Cd1 O6 84.19(17) 4 3
O7 Cd1 O6 95.81(17) 2 3
O6 Cd1 O6 180.00(17) . 3
O7 Cd1 O10 77.63(16) 4 .
O7 Cd1 O10 102.37(16) 2 .
O6 Cd1 O10 88.52(16) . .
O6 Cd1 O10 91.48(16) 3 .
O7 Cd1 O10 102.37(16) 4 3
O7 Cd1 O10 77.63(16) 2 3
O6 Cd1 O10 91.48(16) . 3
O6 Cd1 O10 88.52(16) 3 3
O10 Cd1 O10 180.0 . 3
O4 Cd2 O2 113.42(17) 3_455 2_454
O4 Cd2 O9 170.21(17) 3_455 .
O2 Cd2 O9 76.09(16) 2_454 .
O4 Cd2 O4 81.13(17) 3_455 1_565
O2 Cd2 O4 90.36(16) 2_454 1_565
O9 Cd2 O4 96.92(17) . 1_565
O4 Cd2 O3 94.82(18) 3_455 .
O2 Cd2 O3 102.30(17) 2_454 .
O9 Cd2 O3 85.02(18) . .
O4 Cd2 O3 167.28(17) 1_565 .
O4 Cd2 O11 108.07(16) 3_455 .
O2 Cd2 O11 138.40(16) 2_454 .
O9 Cd2 O11 62.34(15) . .
O4 Cd2 O11 93.21(15) 1_565 .
O3 Cd2 O11 76.50(15) . .
O4 Cd2 Cd2 41.10(11) 3_455 3_465
O2 Cd2 Cd2 105.24(12) 2_454 3_465
O9 Cd2 Cd2 136.20(12) . 3_465
O4 Cd2 Cd2 40.03(11) 1_565 3_465
O3 Cd2 Cd2 134.72(14) . 3_465
O11 Cd2 Cd2 103.84(10) . 3_465
O5 Cd3 O9 112.59(17) . 4_566
O5 Cd3 O3 92.90(17) . .
O9 Cd3 O3 147.62(16) 4_566 .
O5 Cd3 O2 165.81(17) . 3_455
O9 Cd3 O2 74.67(16) 4_566 3_455
O3 Cd3 O2 85.22(17) . 3_455
O5 Cd3 O1 84.55(16) . 4_556
O9 Cd3 O1 86.42(16) 4_566 4_556
O3 Cd3 O1 116.77(16) . 4_556
O2 Cd3 O1 83.77(16) 3_455 4_556
O5 Cd3 O11 103.53(16) . .
O9 Cd3 O11 76.28(16) 4_566 .
O3 Cd3 O11 78.62(14) . .
O2 Cd3 O11 89.91(15) 3_455 .
O1 Cd3 O11 162.62(15) 4_556 .
O7 Cd4 O1 106.76(16) 4 .
O7 Cd4 O11 101.24(16) 4 4_565
O1 Cd4 O11 101.51(16) . 4_565
O7 Cd4 O10 78.87(16) 4 .
O1 Cd4 O10 138.20(16) . .
O11 Cd4 O10 118.28(16) 4_565 .
O7 Cd4 O9 131.54(16) 4 .
O1 Cd4 O9 121.45(16) . .
O11 Cd4 O9 75.13(15) 4_565 .
O10 Cd4 O9 62.68(15) . .
O7 Cd4 P1 127.87(12) 4 .
O1 Cd4 P1 28.17(12) . .
O11 Cd4 P1 110.29(12) 4_565 .
O10 Cd4 P1 117.26(12) . .
O9 Cd4 P1 96.84(11) . .
O10 Se1 O9 96.2(2) . .
O10 Se1 O11 102.7(2) . .
O9 Se1 O11 94.9(2) . .
O1 P1 O2 111.4(3) . .
O1 P1 O4 112.0(2) . .
O2 P1 O4 109.9(3) . .
O1 P1 O3 105.7(3) . .
O2 P1 O3 110.0(3) . .
O4 P1 O3 107.8(3) . .
O1 P1 Cd4 43.57(17) . .
O2 P1 Cd4 122.8(2) . .
O4 P1 Cd4 126.79(19) . .
O3 P1 Cd4 62.2(2) . .
O6 P2 O5 113.4(3) . .
O6 P2 O7 110.9(3) . .
O5 P2 O7 106.6(3) . .
O6 P2 O8 111.3(3) . .
O5 P2 O8 109.1(3) . .
O7 P2 O8 105.1(3) . .
P1 O1 Cd4 108.3(2) . .
P1 O1 Cd3 136.1(3) . 4
Cd4 O1 Cd3 113.52(19) . 4
P1 O2 Cd2 124.3(3) . 2_444
P1 O2 Cd3 134.5(3) . 3_455
Cd2 O2 Cd3 101.21(17) 2_444 3_455
P1 O3 Cd2 133.4(3) . .
P1 O3 Cd3 121.2(2) . .
Cd2 O3 Cd3 102.33(17) . .
P1 O4 Cd2 120.8(3) . 3_455
P1 O4 Cd2 126.9(3) . 1_545
Cd2 O4 Cd2 98.87(17) 3_455 1_545
P2 O5 Cd3 120.4(3) . .
P2 O6 Cd1 123.5(3) . .
P2 O7 Cd4 118.4(3) . 4_556
P2 O7 Cd1 136.8(3) . 2_545
Cd4 O7 Cd1 104.61(17) 4_556 2_545
Se1 O9 Cd2 107.5(2) . .
Se1 O9 Cd3 140.4(3) . 4_565
Cd2 O9 Cd3 102.24(18) . 4_565
Se1 O9 Cd4 94.79(19) . .
Cd2 O9 Cd4 103.11(18) . .
Cd3 O9 Cd4 103.32(17) 4_565 .
Se1 O10 Cd4 105.6(2) . .
Se1 O10 Cd1 143.7(3) . .
Cd4 O10 Cd1 98.77(17) . .
Se1 O11 Cd4 117.2(2) . 4_566
Se1 O11 Cd3 124.0(2) . .
Cd4 O11 Cd3 104.78(16) 4_566 .
Se1 O11 Cd2 94.44(18) . .
Cd4 O11 Cd2 126.61(19) 4_566 .
Cd3 O11 Cd2 88.08(14) . .

loop_
_geom_bond_atom_site_label_1
_geom_bond_atom_site_label_2
_geom_bond_distance
_geom_bond_site_symmetry_2
Cd1 O7 2.222(4) 4
Cd1 O7 2.222(4) 2
Cd1 O6 2.294(4) .
Cd1 O6 2.294(4) 3
Cd1 O10 2.338(4) .
Cd1 O10 2.338(4) 3
Cd2 O4 2.212(5) 3_455
Cd2 O2 2.240(5) 2_454
Cd2 O9 2.258(5) .
Cd2 O4 2.261(4) 1_565
Cd2 O3 2.264(4) .
Cd2 O11 2.589(4) .
Cd2 Cd2 3.3984(10) 3_465
Cd3 O5 2.146(5) .
Cd3 O9 2.260(4) 4_566
Cd3 O3 2.267(5) .
Cd3 O2 2.310(5) 3_455
Cd3 O1 2.343(4) 4_556
Cd3 O11 2.486(4) .
Cd4 O7 2.215(5) 4
Cd4 O1 2.232(4) .
Cd4 O11 2.266(4) 4_565
Cd4 O10 2.287(5) .
Cd4 O9 2.538(5) .
Cd4 P1 3.0752(17) .
Se1 O10 1.673(4) .
Se1 O9 1.710(4) .
Se1 O11 1.718(4) .
P1 O1 1.529(5) .
P1 O2 1.533(5) .
P1 O4 1.545(5) .
P1 O3 1.560(4) .
P2 O6 1.514(5) .
P2 O5 1.521(5) .
P2 O7 1.540(4) .
P2 O8 1.563(5) .
O1 Cd3 2.343(4) 4
O2 Cd2 2.240(5) 2_444
O2 Cd3 2.310(5) 3_455
O4 Cd2 2.212(5) 3_455
O4 Cd2 2.261(4) 1_545
O7 Cd4 2.215(5) 4_556
O7 Cd1 2.222(4) 2_545
O9 Cd3 2.260(4) 4_565
O11 Cd4 2.266(4) 4_566
